data_4318346
loop_
_publ_author_name
'F. Albert Cotton'
'Lee M. Daniels'
'Chun Y. Liu'
'Carlos A. Murillo'
'Arthur J. Schultz'
'Xiaoping Wang'

_publ_section_title
;
 How to Make a Major Shift in a Redox Potential: Ligand Control of the
 Oxidation State of Dimolybdenum Units
;
_journal_name_full 'Inorganic Chemistry'
_journal_page_first 4232
_journal_page_last 4238
_journal_paper_doi 10.1021/ic025632w
_journal_volume 41
_journal_year 2002
_chemical_compound_source synthesis
_chemical_formula_structural (TBA)2[Mo2(Mo(CO)4(PhPO2)2)2]2CH2CL2
_chemical_formula_sum 'C66 H96 Cl4 Mo4 N2 O16 P4'
_chemical_formula_weight 1822.89
_chemical_name_systematic
; 
 ? 
;
_space_group_IT_number 2
_symmetry_cell_setting triclinic
_symmetry_space_group_name_Hall '-P 1'
_symmetry_space_group_name_H-M 'P -1'
_atom_sites_solution_hydrogens geom
_atom_sites_solution_primary direct
_atom_sites_solution_secondary difmap
_audit_creation_method SHELXL
_cell_angle_alpha 86.699(2)
_cell_angle_beta 72.836(2)
_cell_angle_gamma 81.031(2)
_cell_formula_units_Z 1
_cell_length_a 12.1812(11)
_cell_length_b 12.3318(11)
_cell_length_c 14.3994(13)
_cell_measurement_reflns_used 5004
_cell_measurement_temperature 213(2)
_cell_measurement_theta_max 27.533
_cell_measurement_theta_min 2.25
_cell_volume 2041.3(3)
_computing_cell_refinement SAINT
_computing_data_collection SMART
_computing_data_reduction SAINT
_computing_molecular_graphics xp
_computing_publication_material 'SHELXL-93 (Sheldrick,,1993)'
_computing_structure_refinement 'SHELXL-93 (Sheldrick, 1993)'
_computing_structure_solution 'SHELXS-86 (Sheldrick, 1990)'
_diffrn_ambient_temperature 213(2)
_diffrn_measurement_device 'Bruker SMART 1000'
_diffrn_measurement_method '\w scans'
_diffrn_radiation_monochromator graphite
_diffrn_radiation_source 'normal-focus sealed tube'
_diffrn_radiation_type MoK\a
_diffrn_radiation_wavelength 0.71073
_diffrn_reflns_av_R_equivalents 0.1011
_diffrn_reflns_av_sigmaI/netI 0.0579
_diffrn_reflns_limit_h_max 15
_diffrn_reflns_limit_h_min -15
_diffrn_reflns_limit_k_max 15
_diffrn_reflns_limit_k_min -14
_diffrn_reflns_limit_l_max 18
_diffrn_reflns_limit_l_min -17
_diffrn_reflns_number 12591
_diffrn_reflns_theta_max 27.53
_diffrn_reflns_theta_min 2.25
_diffrn_standards_number 0
_exptl_absorpt_coefficient_mu 0.869
_exptl_absorpt_correction_T_max 0.8485
_exptl_absorpt_correction_T_min 0.2571
_exptl_absorpt_correction_type multi-scan
_exptl_crystal_colour 'pale brown'
_exptl_crystal_density_diffrn 1.483
_exptl_crystal_density_meas ?
_exptl_crystal_description prism
_exptl_crystal_F_000 930
_exptl_crystal_size_max 0.863
_exptl_crystal_size_mid 0.710
_exptl_crystal_size_min 0.189
_refine_diff_density_max 2.096
_refine_diff_density_min -1.768
_refine_diff_density_rms 0.234
_refine_ls_extinction_method none
_refine_ls_goodness_of_fit_all 1.057
_refine_ls_goodness_of_fit_obs 1.046
_refine_ls_hydrogen_treatment noref
_refine_ls_matrix_type full
_refine_ls_number_parameters 443
_refine_ls_number_reflns 8834
_refine_ls_number_restraints 3
_refine_ls_restrained_S_all 1.060
_refine_ls_restrained_S_obs 1.046
_refine_ls_R_factor_all 0.0873
_refine_ls_R_factor_obs 0.0841
_refine_ls_shift/esd_max 0.001
_refine_ls_shift/esd_mean 0.000
_refine_ls_structure_factor_coef Fsqd
_refine_ls_weighting_details 'w=1/[\s^2^(Fo^2^)+(0.1935P)^2^+2.4721P] where P=(Fo^2^+2Fc^2^)/3'
_refine_ls_weighting_scheme calc
_refine_ls_wR_factor_all 0.2459
_refine_ls_wR_factor_obs 0.2317
_reflns_number_observed 8060
_reflns_number_total 8837
_reflns_observed_criterion >2sigma(I)
_cod_data_source_file ic025632w_s2_3.cif
_cod_data_source_block 1c
_cod_depositor_comments
;
The following automatic conversions were performed:

'_exptl_crystal_density_meas' value 'not measured' was changed to '?'
- the value is perceived as not measured.

Automatic conversion script
Id: cif_fix_values 3008 2015-01-20 13:52:24Z robertas 

The following automatic conversions were performed:

'_refine_ls_weighting_scheme' value 'calc
w=1/[\s^2^(Fo^2^)+(0.1935P)^2^+2.4721P] where P=(Fo^2^+2Fc^2^)/3' was
changed to 'calc'. New tag '_refine_ls_weighting_details' was
created. The value of the new tag was set to
'w=1/[\s^2^(Fo^2^)+(0.1935P)^2^+2.4721P] where P=(Fo^2^+2Fc^2^)/3'.

Automatic conversion script
Id: cif_fix_values 3143 2015-03-26 13:38:13Z robertas 
;
_cod_database_code 4318346

loop_
_symmetry_equiv_pos_as_xyz
'x, y, z'
'-x, -y, -z'

loop_
_atom_site_aniso_label
_atom_site_aniso_U_11
_atom_site_aniso_U_22
_atom_site_aniso_U_33
_atom_site_aniso_U_23
_atom_site_aniso_U_13
_atom_site_aniso_U_12
Mo1 0.0178(2) 0.0217(2) 0.0322(2) 0.0001(2) -0.0078(2) -0.0038(2)
Mo2 0.0209(2) 0.0237(2) 0.0353(2) -0.0003(2) -0.0092(2) -0.00067(15)
P1 0.0213(5) 0.0259(5) 0.0320(5) 0.0010(4) -0.0082(4) -0.0032(4)
P2 0.0213(5) 0.0251(5) 0.0322(5) -0.0010(4) -0.0072(4) -0.0019(4)
O1 0.051(2) 0.052(2) 0.067(3) -0.021(2) -0.003(2) 0.011(2)
O2 0.064(3) 0.056(2) 0.063(2) 0.016(2) -0.037(2) -0.003(2)
O3 0.068(3) 0.066(3) 0.100(4) -0.005(3) -0.020(3) -0.041(3)
O4 0.056(2) 0.062(3) 0.064(2) 0.004(2) -0.019(2) -0.033(2)
O5 0.0229(13) 0.0262(14) 0.0367(14) 0.0002(11) -0.0116(11) -0.0063(11)
O6 0.0218(13) 0.0285(14) 0.0361(14) 0.0025(11) -0.0092(11) -0.0056(11)
O7 0.0191(12) 0.0251(14) 0.0331(13) -0.0007(11) -0.0056(11) -0.0030(10)
O8 0.0249(14) 0.0248(13) 0.0334(14) -0.0025(11) -0.0093(12) -0.0046(11)
C1 0.031(2) 0.029(2) 0.047(2) -0.002(2) -0.011(2) 0.000(2)
C2 0.031(2) 0.031(2) 0.054(3) 0.002(2) -0.020(2) -0.006(2)
C3 0.038(2) 0.032(2) 0.048(3) -0.002(2) -0.012(2) -0.006(2)
C4 0.031(2) 0.029(2) 0.042(2) -0.004(2) -0.011(2) -0.005(2)
C5 0.024(2) 0.037(2) 0.035(2) 0.003(2) -0.012(2) -0.0030(15)
C6 0.043(3) 0.038(2) 0.042(2) 0.006(2) -0.012(2) -0.005(2)
C7 0.059(3) 0.054(3) 0.050(3) 0.021(2) -0.018(3) -0.014(3)
C8 0.068(4) 0.081(5) 0.037(3) 0.013(3) -0.020(3) -0.018(3)
C9 0.068(4) 0.072(4) 0.044(3) -0.011(3) -0.019(3) -0.012(3)
C10 0.047(3) 0.050(3) 0.044(2) -0.004(2) -0.011(2) -0.010(2)
C11 0.035(2) 0.028(2) 0.035(2) -0.002(2) -0.003(2) -0.005(2)
C12 0.048(3) 0.054(3) 0.039(2) 0.001(2) -0.014(2) -0.017(2)
C13 0.090(5) 0.073(4) 0.039(3) 0.001(3) -0.022(3) -0.035(4)
C14 0.096(6) 0.068(4) 0.039(3) -0.014(3) 0.012(3) -0.017(4)
C15 0.057(4) 0.071(4) 0.055(3) -0.004(3) 0.012(3) 0.000(3)
C16 0.035(3) 0.069(4) 0.045(3) 0.002(2) -0.003(2) 0.001(2)
N 0.027(2) 0.031(2) 0.036(2) 0.0005(14) -0.0080(14) -0.0088(13)
C17 0.031(2) 0.034(2) 0.041(2) 0.000(2) -0.012(2) -0.012(2)
C18 0.042(2) 0.041(2) 0.040(2) -0.002(2) -0.010(2) -0.012(2)
C19 0.075(4) 0.071(4) 0.048(3) -0.015(3) -0.014(3) -0.034(3)
C20 0.107(6) 0.074(5) 0.052(3) -0.014(3) -0.030(4) -0.031(4)
C21 0.039(2) 0.026(2) 0.048(2) 0.002(2) -0.013(2) -0.012(2)
C22 0.038(3) 0.040(3) 0.074(4) 0.008(2) -0.011(2) -0.004(2)
C23 0.057(3) 0.043(3) 0.080(4) 0.012(3) -0.018(3) -0.012(2)
C24 0.059(4) 0.050(4) 0.122(7) 0.013(4) -0.026(4) 0.004(3)
C25 0.027(2) 0.041(2) 0.040(2) -0.004(2) -0.004(2) -0.009(2)
C26 0.031(2) 0.045(3) 0.056(3) 0.002(2) -0.016(2) -0.004(2)
C27 0.032(2) 0.051(3) 0.053(3) -0.005(2) -0.009(2) -0.003(2)
C28 0.041(3) 0.060(3) 0.063(3) 0.003(3) -0.015(3) 0.006(2)
C29 0.032(2) 0.038(2) 0.037(2) 0.002(2) -0.008(2) -0.011(2)
C30 0.047(3) 0.041(2) 0.039(2) -0.003(2) -0.014(2) -0.018(2)
C31 0.051(3) 0.054(3) 0.042(2) -0.005(2) -0.010(2) -0.013(2)
C32 0.076(4) 0.081(5) 0.048(3) -0.014(3) -0.023(3) -0.013(4)
C1S 0.089(6) 0.101(6) 0.071(5) 0.013(4) -0.014(4) -0.039(5)
Cl1 0.108(2) 0.102(2) 0.113(2) 0.043(2) -0.030(2) -0.0357(15)
Cl2 0.206(11) 0.188(14) 0.100(4) -0.035(6) -0.014(5) -0.125(10)
Cl2' 0.096(9) 0.096(9) 0.130(11) -0.012(7) -0.034(7) 0.005(11)

loop_
_atom_site_label
_atom_site_type_symbol
_atom_site_fract_x
_atom_site_fract_y
_atom_site_fract_z
_atom_site_U_iso_or_equiv
_atom_site_thermal_displace_type
_atom_site_occupancy
_atom_site_calc_flag
_atom_site_refinement_flags
_atom_site_disorder_group
Mo1 Mo 0.06030(3) 0.55657(3) 0.50201(2) 0.0237(2) Uani 1 d . .
Mo2 Mo 0.26867(3) 0.22631(3) 0.49975(3) 0.0267(2) Uani 1 d . .
P1 P 0.10762(9) 0.34422(8) 0.61511(8) 0.0264(2) Uani 1 d . .
P2 P 0.18932(9) 0.34911(8) 0.38429(7) 0.0264(2) Uani 1 d . .
O1 O 0.4439(4) 0.0748(4) 0.3349(3) 0.0611(11) Uani 1 d . .
O2 O 0.3596(4) 0.1167(4) 0.6711(3) 0.0581(10) Uani 1 d . .
O3 O 0.0833(5) 0.0662(4) 0.5157(4) 0.0752(15) Uani 1 d . .
O4 O 0.4398(4) 0.4003(4) 0.4845(3) 0.0574(10) Uani 1 d . .
O5 O 0.1191(3) 0.4715(2) 0.6052(2) 0.0276(6) Uani 1 d . .
O6 O -0.0157(2) 0.3398(2) 0.5978(2) 0.0285(6) Uani 1 d . .
O7 O 0.1945(2) 0.4756(2) 0.4014(2) 0.0262(6) Uani 1 d . .
O8 O 0.0556(3) 0.3471(2) 0.3965(2) 0.0273(6) Uani 1 d . .
C1 C 0.3833(4) 0.1326(4) 0.3958(4) 0.0362(10) Uani 1 d . .
C2 C 0.3258(4) 0.1517(4) 0.6071(4) 0.0368(10) Uani 1 d . .
C3 C 0.1502(4) 0.1232(4) 0.5090(4) 0.0394(10) Uani 1 d . .
C4 C 0.3781(4) 0.3378(4) 0.4900(3) 0.0336(9) Uani 1 d . .
C5 C 0.0766(4) 0.3142(4) 0.7456(3) 0.0316(8) Uani 1 d . .
C6 C 0.0646(4) 0.2078(4) 0.7777(4) 0.0419(10) Uani 1 d . .
H6 H 0.0722(4) 0.1534(4) 0.7331(4) 0.050 Uiso 1 calc R .
C7 C 0.0411(6) 0.1810(5) 0.8770(4) 0.0544(14) Uani 1 d . .
H7 H 0.0293(6) 0.1100(5) 0.8986(4) 0.065 Uiso 1 calc R .
C8 C 0.0355(7) 0.2606(6) 0.9425(4) 0.061(2) Uani 1 d . .
H8 H 0.0233(7) 0.2423(6) 1.0079(4) 0.073 Uiso 1 calc R .
C9 C 0.0478(6) 0.3666(6) 0.9115(4) 0.0599(15) Uani 1 d . .
H9 H 0.0426(6) 0.4201(6) 0.9562(4) 0.072 Uiso 1 calc R .
C10 C 0.0683(5) 0.3942(5) 0.8132(4) 0.0469(11) Uani 1 d . .
H10 H 0.0764(5) 0.4661(5) 0.7925(4) 0.056 Uiso 1 calc R .
C11 C 0.2553(4) 0.3313(3) 0.2532(3) 0.0340(9) Uani 1 d . .
C12 C 0.1877(5) 0.3325(5) 0.1908(4) 0.0456(11) Uani 1 d . .
H12 H 0.1073(5) 0.3485(5) 0.2143(4) 0.055 Uiso 1 calc R .
C13 C 0.2406(7) 0.3098(6) 0.0921(4) 0.064(2) Uani 1 d . .
H13 H 0.1956(7) 0.3082(6) 0.0503(4) 0.077 Uiso 1 calc R .
C14 C 0.3587(8) 0.2901(6) 0.0580(5) 0.073(2) Uani 1 d . .
H14 H 0.3936(8) 0.2752(6) -0.0076(5) 0.088 Uiso 1 calc R .
C15 C 0.4271(7) 0.2918(6) 0.1180(5) 0.068(2) Uani 1 d . .
H15 H 0.5076(7) 0.2799(6) 0.0932(5) 0.081 Uiso 1 calc R .
C16 C 0.3751(5) 0.3113(5) 0.2160(4) 0.0525(13) Uani 1 d . .
H16 H 0.4211(5) 0.3110(5) 0.2574(4) 0.063 Uiso 1 calc R .
N N 0.3317(3) 0.7557(3) 0.2845(3) 0.0315(7) Uani 1 d . .
C17 C 0.2769(4) 0.6816(4) 0.2350(3) 0.0342(9) Uani 1 d . .
H17A H 0.2868(4) 0.6080(4) 0.2619(3) 0.041 Uiso 1 calc R .
H17B H 0.1941(4) 0.7073(4) 0.2515(3) 0.041 Uiso 1 calc R .
C18 C 0.3244(4) 0.6751(4) 0.1252(4) 0.0411(10) Uani 1 d . .
H18A H 0.4061(4) 0.6446(4) 0.1066(4) 0.049 Uiso 1 calc R .
H18B H 0.3164(4) 0.7478(4) 0.0962(4) 0.049 Uiso 1 calc R .
C19 C 0.2552(7) 0.6017(6) 0.0906(4) 0.062(2) Uani 1 d . .
H19A H 0.2611(7) 0.5310(6) 0.1233(4) 0.075 Uiso 1 calc R .
H19B H 0.1741(7) 0.6340(6) 0.1098(4) 0.075 Uiso 1 calc R .
C20 C 0.2940(8) 0.5833(7) -0.0185(5) 0.074(2) Uani 1 d . .
H20A H 0.2463(8) 0.5364(7) -0.0344(5) 0.111 Uiso 1 calc R .
H20B H 0.3736(8) 0.5493(7) -0.0382(5) 0.111 Uiso 1 calc R .
H20C H 0.2864(8) 0.6526(7) -0.0517(5) 0.111 Uiso 1 calc R .
C21 C 0.3119(4) 0.8741(4) 0.2501(4) 0.0369(9) Uani 1 d . .
H21A H 0.3457(4) 0.9189(4) 0.2844(4) 0.044 Uiso 1 calc R .
H21B H 0.3534(4) 0.8782(4) 0.1815(4) 0.044 Uiso 1 calc R .
C22 C 0.1866(5) 0.9233(5) 0.2640(5) 0.0521(13) Uani 1 d . .
H22A H 0.1524(5) 0.8803(5) 0.2285(5) 0.063 Uiso 1 calc R .
H22B H 0.1442(5) 0.9194(5) 0.3324(5) 0.063 Uiso 1 calc R .
C23 C 0.1739(6) 1.0408(5) 0.2297(6) 0.0602(15) Uani 1 d . .
H23A H 0.2200(6) 1.0450(5) 0.1623(6) 0.072 Uiso 1 calc R .
H23B H 0.2045(6) 1.0843(5) 0.2676(6) 0.072 Uiso 1 calc R .
C24 C 0.0501(7) 1.0891(6) 0.2381(7) 0.079(2) Uani 1 d . .
H24A H 0.0473(7) 1.1639(6) 0.2153(7) 0.118 Uiso 1 calc R .
H24B H 0.0043(7) 1.0868(6) 0.3049(7) 0.118 Uiso 1 calc R .
H24C H 0.0198(7) 1.0474(6) 0.1996(7) 0.118 Uiso 1 calc R .
C25 C 0.4618(4) 0.7208(4) 0.2609(3) 0.0366(9) Uani 1 d . .
H25A H 0.4964(4) 0.7328(4) 0.1919(3) 0.044 Uiso 1 calc R .
H25B H 0.4925(4) 0.7681(4) 0.2955(3) 0.044 Uiso 1 calc R .
C26 C 0.5001(4) 0.6028(4) 0.2855(4) 0.0432(10) Uani 1 d . .
H26A H 0.4695(4) 0.5544(4) 0.2517(4) 0.052 Uiso 1 calc R .
H26B H 0.4686(4) 0.5903(4) 0.3548(4) 0.052 Uiso 1 calc R .
C27 C 0.6320(4) 0.5755(5) 0.2569(4) 0.0465(11) Uani 1 d . .
H27A H 0.6633(4) 0.5885(5) 0.1877(4) 0.056 Uiso 1 calc R .
H27B H 0.6623(4) 0.6239(5) 0.2908(4) 0.056 Uiso 1 calc R .
C28 C 0.6720(5) 0.4577(5) 0.2806(5) 0.0563(14) Uani 1 d . .
H28A H 0.7554(5) 0.4442(5) 0.2615(5) 0.084 Uiso 1 calc R .
H28B H 0.6436(5) 0.4094(5) 0.2462(5) 0.084 Uiso 1 calc R .
H28C H 0.6426(5) 0.4448(5) 0.3493(5) 0.084 Uiso 1 calc R .
C29 C 0.2730(4) 0.7439(4) 0.3931(3) 0.0355(9) Uani 1 d . .
H29A H 0.1902(4) 0.7665(4) 0.4048(3) 0.043 Uiso 1 calc R .
H29B H 0.2844(4) 0.6667(4) 0.4106(3) 0.043 Uiso 1 calc R .
C30 C 0.3137(5) 0.8080(4) 0.4609(3) 0.0408(10) Uani 1 d . .
H30A H 0.3955(5) 0.7840(4) 0.4533(3) 0.049 Uiso 1 calc R .
H30B H 0.3031(5) 0.8857(4) 0.4451(3) 0.049 Uiso 1 calc R .
C31 C 0.2429(5) 0.7879(5) 0.5649(4) 0.0493(12) Uani 1 d . .
H31A H 0.2509(5) 0.7096(5) 0.5783(4) 0.059 Uiso 1 calc R .
H31B H 0.1616(5) 0.8137(5) 0.5715(4) 0.059 Uiso 1 calc R .
C32 C 0.2796(7) 0.8451(7) 0.6396(5) 0.066(2) Uani 1 d . .
H32A H 0.2322(7) 0.8296(7) 0.7037(5) 0.100 Uiso 1 calc R .
H32B H 0.2702(7) 0.9229(7) 0.6277(5) 0.100 Uiso 1 calc R .
H32C H 0.3596(7) 0.8188(7) 0.6345(5) 0.100 Uiso 1 calc R .
C1S C 0.6785(8) 0.0236(8) 0.1365(6) 0.087(2) Uani 1 d D .
Cl1 Cl 0.7830(3) 0.0997(2) 0.0639(2) 0.1076(9) Uani 1 d D .
Cl2 Cl 0.6139(25) -0.0397(28) 0.0680(7) 0.159(6) Uani 0.69(5) d PD 1
Cl2' Cl 0.5864(17) -0.0009(16) 0.0648(18) 0.109(5) Uani 0.31(5) d PD 2

loop_
_atom_type_symbol
_atom_type_description
_atom_type_scat_dispersion_real
_atom_type_scat_dispersion_imag
_atom_type_scat_source
C C 0.0033 0.0016 'International Tables Vol C Tables 4.2.6.8 and 6.1.1.4'
H H 0.0000 0.0000 'International Tables Vol C Tables 4.2.6.8 and 6.1.1.4'
N N 0.0061 0.0033 'International Tables Vol C Tables 4.2.6.8 and 6.1.1.4'
O O 0.0106 0.0060 'International Tables Vol C Tables 4.2.6.8 and 6.1.1.4'
P P 0.1023 0.0942 'International Tables Vol C Tables 4.2.6.8 and 6.1.1.4'
Mo Mo -1.6832 0.6857 'International Tables Vol C Tables 4.2.6.8 and 6.1.1.4'
Cl Cl 0.1484 0.1585 'International Tables Vol C Tables 4.2.6.8 and 6.1.1.4'

loop_
_geom_angle_atom_site_label_1
_geom_angle_atom_site_label_2
_geom_angle_atom_site_label_3
_geom_angle
_geom_angle_site_symmetry_1
_geom_angle_site_symmetry_3
_geom_angle_publ_flag
O8 Mo1 O6 87.46(12) 2_566 2_566 y
O8 Mo1 O7 170.91(12) 2_566 . y
O6 Mo1 O7 92.24(12) 2_566 . y
O8 Mo1 O5 90.30(12) 2_566 . y
O6 Mo1 O5 170.83(12) 2_566 . y
O7 Mo1 O5 88.58(12) . . y
O8 Mo1 Mo1 94.76(9) 2_566 2_566 y
O6 Mo1 Mo1 94.33(8) 2_566 2_566 y
O7 Mo1 Mo1 94.32(8) . 2_566 y
O5 Mo1 Mo1 94.72(8) . 2_566 y
C1 Mo2 C2 94.3(2) . . y
C1 Mo2 C4 93.0(2) . . y
C2 Mo2 C4 88.4(2) . . y
C1 Mo2 C3 89.6(2) . . y
C2 Mo2 C3 94.4(2) . . y
C4 Mo2 C3 176.1(2) . . y
C1 Mo2 P1 172.14(15) . . y
C2 Mo2 P1 92.4(2) . . y
C4 Mo2 P1 91.29(13) . . y
C3 Mo2 P1 85.81(14) . . y
C1 Mo2 P2 94.45(15) . . y
C2 Mo2 P2 169.73(15) . . y
C4 Mo2 P2 85.75(14) . . y
C3 Mo2 P2 91.09(15) . . y
P1 Mo2 P2 79.31(4) . . y
O5 P1 O6 103.5(2) . . y
O5 P1 C5 104.7(2) . . y
O6 P1 C5 101.7(2) . . y
O5 P1 Mo2 114.01(12) . . y
O6 P1 Mo2 112.29(12) . . y
C5 P1 Mo2 118.86(14) . . y
O8 P2 O7 103.5(2) . . y
O8 P2 C11 102.6(2) . . y
O7 P2 C11 104.0(2) . . y
O8 P2 Mo2 114.30(12) . . y
O7 P2 Mo2 111.14(12) . . y
C11 P2 Mo2 119.60(15) . . y
P1 O5 Mo1 116.6(2) . . y
P1 O6 Mo1 117.3(2) . 2_566 y
P2 O7 Mo1 117.2(2) . . y
P2 O8 Mo1 117.5(2) . 2_566 y
O1 C1 Mo2 175.5(5) . . y
O2 C2 Mo2 174.6(4) . . y
O3 C3 Mo2 178.9(5) . . y
O4 C4 Mo2 179.9(4) . . y
C6 C5 C10 119.0(4) . . ?
C6 C5 P1 118.6(4) . . ?
C10 C5 P1 122.4(4) . . ?
C5 C6 C7 120.6(5) . . ?
C8 C7 C6 119.6(5) . . ?
C9 C8 C7 120.4(5) . . ?
C8 C9 C10 120.1(6) . . ?
C9 C10 C5 120.3(5) . . ?
C12 C11 C16 119.1(5) . . ?
C12 C11 P2 121.3(4) . . ?
C16 C11 P2 119.6(4) . . ?
C11 C12 C13 119.9(6) . . ?
C14 C13 C12 119.4(6) . . ?
C13 C14 C15 121.5(6) . . ?
C14 C15 C16 119.2(7) . . ?
C15 C16 C11 120.8(6) . . ?
C25 N C21 107.4(3) . . ?
C25 N C29 110.8(3) . . ?
C21 N C29 111.3(3) . . ?
C25 N C17 111.2(3) . . ?
C21 N C17 110.8(3) . . ?
C29 N C17 105.5(3) . . ?
C18 C17 N 116.0(3) . . ?
C17 C18 C19 107.5(4) . . ?
C20 C19 C18 114.6(5) . . ?
C22 C21 N 115.6(4) . . ?
C23 C22 C21 112.5(5) . . ?
C22 C23 C24 113.1(5) . . ?
C26 C25 N 115.6(4) . . ?
C25 C26 C27 111.4(4) . . ?
C28 C27 C26 112.3(5) . . ?
C30 C29 N 116.7(4) . . ?
C31 C30 C29 108.6(4) . . ?
C30 C31 C32 113.1(5) . . ?
Cl2 C1S Cl1 111.7(7) . . ?
Cl1 C1S Cl2' 107.3(10) . . ?

loop_
_geom_bond_atom_site_label_1
_geom_bond_atom_site_label_2
_geom_bond_distance
_geom_bond_site_symmetry_2
_geom_bond_publ_flag
Mo1 O8 2.000(3) 2_566 y
Mo1 O6 2.006(3) 2_566 y
Mo1 O7 2.008(3) . y
Mo1 O5 2.008(3) . y
Mo1 Mo1 2.1925(6) 2_566 y
Mo2 C1 1.996(5) . y
Mo2 C2 1.997(5) . y
Mo2 C4 2.031(4) . y
Mo2 C3 2.038(5) . y
Mo2 P1 2.4874(11) . y
Mo2 P2 2.4888(11) . y
P1 O5 1.593(3) . y
P1 O6 1.603(3) . y
P1 C5 1.832(4) . y
P2 O8 1.590(3) . y
P2 O7 1.606(3) . y
P2 C11 1.831(4) . y
O1 C1 1.161(6) . y
O2 C2 1.154(6) . y
O3 C3 1.137(7) . y
O4 C4 1.142(6) . y
O6 Mo1 2.006(3) 2_566 y
O8 Mo1 2.000(3) 2_566 y
C5 C6 1.381(7) . ?
C5 C10 1.397(7) . ?
C6 C7 1.403(7) . ?
C7 C8 1.380(10) . ?
C8 C9 1.373(10) . ?
C9 C10 1.395(8) . ?
C11 C12 1.385(7) . ?
C11 C16 1.385(7) . ?
C12 C13 1.401(8) . ?
C13 C14 1.363(12) . ?
C14 C15 1.370(12) . ?
C15 C16 1.383(8) . ?
N C25 1.517(6) . ?
N C21 1.521(6) . ?
N C29 1.524(5) . ?
N C17 1.527(5) . ?
C17 C18 1.517(6) . ?
C18 C19 1.522(7) . ?
C19 C20 1.520(9) . ?
C21 C22 1.511(7) . ?
C22 C23 1.503(8) . ?
C23 C24 1.504(9) . ?
C25 C26 1.513(7) . ?
C26 C27 1.524(7) . ?
C27 C28 1.511(8) . ?
C29 C30 1.523(6) . ?
C30 C31 1.519(7) . ?
C31 C32 1.525(8) . ?
C1S Cl2 1.715(12) . ?
C1S Cl1 1.752(8) . ?
C1S Cl2' 1.80(2) . ?
